data_7210075
loop_
_publ_author_name
'Szafra\'nski, Marek'
'Jarek, Marcin'

_publ_section_title
;
 Origin of spontaneous polarization and reconstructive phase transition in
 guanidinium iodide
;
_journal_issue 23
_journal_name_full CrystEngComm
_journal_page_first 4617
_journal_paper_doi 10.1039/c3ce26979e
_journal_volume 15
_journal_year 2013
_chemical_formula_sum 'C H6 I N3'
_chemical_formula_weight 186.99
_chemical_melting_point 460(5)
_chemical_name_common 'guanidinium iodide'
_chemical_name_systematic
;
?
;
_space_group_IT_number 11
_symmetry_cell_setting monoclinic
_symmetry_space_group_name_Hall '-P 2yb'
_symmetry_space_group_name_H-M 'P 1 21/m 1'
_atom_sites_solution_hydrogens geom
_atom_sites_solution_primary direct
_atom_sites_solution_secondary difmap
_audit_creation_method SHELXL-97
_cell_angle_alpha 90.00
_cell_angle_beta 96.7315(17)
_cell_angle_gamma 90.00
_cell_formula_units_Z 2
_cell_length_a 5.23783(9)
_cell_length_b 7.54922(14)
_cell_length_c 6.98292(13)
_cell_measurement_temperature 360.0(1)
_cell_volume 274.212(9)
_computing_structure_refinement 'SHELXL-97 (Sheldrick, 1997)'
_computing_structure_solution 'SHELXS-97 (Sheldrick, 1990)'
_diffrn_ambient_temperature 360.0(1)
_diffrn_measured_fraction_theta_full 0.978
_diffrn_measured_fraction_theta_max 0.978
_diffrn_measurement_device_type 'Gemini A Ultra'
_diffrn_radiation_monochromator graphite
_diffrn_radiation_source 'fine-focus sealed tube'
_diffrn_radiation_type MoK\a
_diffrn_radiation_wavelength 0.71073
_diffrn_reflns_av_R_equivalents 0.0246
_diffrn_reflns_av_sigmaI/netI 0.0110
_diffrn_reflns_limit_h_max 7
_diffrn_reflns_limit_h_min -7
_diffrn_reflns_limit_k_max 11
_diffrn_reflns_limit_k_min -10
_diffrn_reflns_limit_l_max 10
_diffrn_reflns_limit_l_min -10
_diffrn_reflns_number 6886
_diffrn_reflns_theta_full 32.09
_diffrn_reflns_theta_max 32.09
_diffrn_reflns_theta_min 2.94
_exptl_absorpt_coefficient_mu 5.692
_exptl_absorpt_correction_T_max 1.00000
_exptl_absorpt_correction_T_min 0.70091
_exptl_absorpt_correction_type multi-scan
_exptl_absorpt_process_details 'CrysalisPro (Oxford Diffraction 2010)'
_exptl_crystal_colour colourless
_exptl_crystal_density_diffrn 2.265
_exptl_crystal_density_method 'not measured'
_exptl_crystal_F_000 172
_exptl_crystal_size_max 0.30
_exptl_crystal_size_mid 0.30
_exptl_crystal_size_min 0.25
_refine_diff_density_max 0.403
_refine_diff_density_min -0.489
_refine_diff_density_rms 0.083
_refine_ls_extinction_coef 0.347(10)
_refine_ls_extinction_expression Fc^*^=kFc[1+0.001xFc^2^\l^3^/sin(2\q)]^-1/4^
_refine_ls_extinction_method SHELXL
_refine_ls_goodness_of_fit_ref 1.089
_refine_ls_hydrogen_treatment constr
_refine_ls_matrix_type full
_refine_ls_number_parameters 29
_refine_ls_number_reflns 999
_refine_ls_number_restraints 0
_refine_ls_restrained_S_all 1.089
_refine_ls_R_factor_all 0.0259
_refine_ls_R_factor_gt 0.0232
_refine_ls_shift/su_max 0.001
_refine_ls_shift/su_mean 0.000
_refine_ls_structure_factor_coef Fsqd
_refine_ls_weighting_details 'calc w=1/[\s^2^(Fo^2^)+(0.0260P)^2^+0.1009P] where P=(Fo^2^+2Fc^2^)/3'
_refine_ls_weighting_scheme calc
_refine_ls_wR_factor_gt 0.0563
_refine_ls_wR_factor_ref 0.0583
_reflns_number_gt 909
_reflns_number_total 999
_reflns_threshold_expression >2sigma(I)
_cod_data_source_file c3ce26979e.txt
_cod_data_source_block gi_htp_360
_cod_original_sg_symbol_H-M P2(1)/m
_cod_database_code 7210075

loop_
_symmetry_equiv_pos_as_xyz
'x, y, z'
'-x, y+1/2, -z'
'-x, -y, -z'
'x, -y-1/2, z'

loop_
_atom_site_label
_atom_site_type_symbol
_atom_site_fract_x
_atom_site_fract_y
_atom_site_fract_z
_atom_site_U_iso_or_equiv
_atom_site_adp_type
_atom_site_occupancy
_atom_site_symmetry_multiplicity
_atom_site_calc_flag
_atom_site_refinement_flags
N1 N 0.0826(6) 0.3974(5) 0.7131(4) 0.0959(10) Uani 1 1 d .
H1A H 0.0163 0.4971 0.7407 0.115 Uiso 1 1 calc R
H1B H 0.2179 0.3953 0.6542 0.115 Uiso 1 1 calc R
C1 C -0.0215(7) 0.2500 0.7605(5) 0.0580(7) Uani 1 2 d S
N2 N -0.2245(8) 0.2500 0.8490(6) 0.1067(17) Uani 1 2 d S
H2A H -0.2930 0.1513 0.8775 0.128 Uiso 0.50 1 calc PR
H2B H -0.2913 0.3487 0.8794 0.128 Uiso 0.50 1 calc PR
I2 I 0.57419(4) 0.7500 0.72666(3) 0.07136(16) Uani 1 2 d S

loop_
_atom_site_aniso_label
_atom_site_aniso_U_11
_atom_site_aniso_U_22
_atom_site_aniso_U_33
_atom_site_aniso_U_23
_atom_site_aniso_U_13
_atom_site_aniso_U_12
N1 0.099(2) 0.0799(19) 0.106(2) 0.0154(14) 0.0014(18) -0.0202(14)
C1 0.0555(15) 0.0643(18) 0.0545(15) 0.000 0.0082(12) 0.000
N2 0.073(2) 0.173(5) 0.079(2) 0.000 0.0309(18) 0.000
I2 0.0724(2) 0.0702(2) 0.0754(2) 0.000 0.02525(12) 0.000

loop_
_atom_type_symbol
_atom_type_description
_atom_type_scat_dispersion_real
_atom_type_scat_dispersion_imag
_atom_type_scat_source
C C 0.0033 0.0016 'International Tables Vol C Tables 4.2.6.8 and 6.1.1.4'
H H 0.0000 0.0000 'International Tables Vol C Tables 4.2.6.8 and 6.1.1.4'
N N 0.0061 0.0033 'International Tables Vol C Tables 4.2.6.8 and 6.1.1.4'
I I -0.4742 1.8119 'International Tables Vol C Tables 4.2.6.8 and 6.1.1.4'

loop_
_geom_angle_atom_site_label_1
_geom_angle_atom_site_label_2
_geom_angle_atom_site_label_3
_geom_angle
_geom_angle_site_symmetry_1
_geom_angle_site_symmetry_3
N2 C1 N1 121.1(2) . 4_565
N2 C1 N1 121.1(2) . .
N1 C1 N1 117.9(4) 4_565 .

loop_
_geom_bond_atom_site_label_1
_geom_bond_atom_site_label_2
_geom_bond_distance
_geom_bond_site_symmetry_2
N1 C1 1.299(4) .
C1 N2 1.291(5) .
C1 N1 1.299(4) 4_565
